data_4126157
loop_
_publ_author_name
'Zhang, Zhongyin'
'Wang, Jinxin'
'Li, Jian'
'Yang, Fan'
'Liu, Guodu'
'Tang, Wenjun'
'He, Weiwei'
'Fu, Jian-Jun'
'Shen, Yun-Heng'
'Li, Ang'
'Zhang, Wei-Dong'

_publ_section_title
;
 Total Synthesis and Stereochemical Assignment of Delavatine A:
 Rh-Catalyzed Asymmetric Hydrogenation of Indene-Type Tetrasubstituted
 Olefins and Kinetic Resolution through Pd-Catalyzed Triflamide-Directed
 C-H Olefination.
;
_journal_issue 15
_journal_name_full 'Journal of the American Chemical Society'
_journal_page_first 5558
_journal_page_last 5567
_journal_paper_doi 10.1021/jacs.7b01718
_journal_volume 139
_journal_year 2017
_chemical_absolute_configuration ad
_chemical_formula_moiety 'C16 H17 F4 N O4 S'
_chemical_formula_sum 'C16 H17 F4 N O4 S'
_chemical_formula_weight 395.36
_space_group_crystal_system orthorhombic
_space_group_IT_number 19
_space_group_name_Hall 'P 2ac 2ab'
_space_group_name_H-M_alt 'P 21 21 21'
_symmetry_space_group_name_Hall 'P 2ac 2ab'
_symmetry_space_group_name_H-M 'P 21 21 21'
_atom_sites_solution_hydrogens geom
_audit_creation_method SHELXL-2014/7
_cell_angle_alpha 90
_cell_angle_beta 90
_cell_angle_gamma 90
_cell_formula_units_Z 4
_cell_length_a 5.1711(2)
_cell_length_b 8.6014(2)
_cell_length_c 38.2861(12)
_cell_measurement_reflns_used 7250
_cell_measurement_temperature 293(2)
_cell_measurement_theta_max 66.47
_cell_measurement_theta_min 4.62
_cell_volume 1702.92(9)
_computing_structure_refinement 'SHELXL-2014/7 (Sheldrick, 2014)'
_diffrn_ambient_temperature 293(2)
_diffrn_measured_fraction_theta_full 0.995
_diffrn_measured_fraction_theta_max 0.994
_diffrn_measurement_device_type 'Bruker D8 VENTURE CMOS photon 100'
_diffrn_measurement_method '\f and \w scans'
_diffrn_radiation_type CuK\a
_diffrn_radiation_wavelength 1.54178
_diffrn_reflns_av_R_equivalents 0.0227
_diffrn_reflns_av_unetI/netI 0.0306
_diffrn_reflns_Laue_measured_fraction_full 0.995
_diffrn_reflns_Laue_measured_fraction_max 0.994
_diffrn_reflns_limit_h_max 5
_diffrn_reflns_limit_h_min -6
_diffrn_reflns_limit_k_max 10
_diffrn_reflns_limit_k_min -10
_diffrn_reflns_limit_l_max 45
_diffrn_reflns_limit_l_min -38
_diffrn_reflns_number 9467
_diffrn_reflns_point_group_measured_fraction_full 0.995
_diffrn_reflns_point_group_measured_fraction_max 0.994
_diffrn_reflns_theta_full 66.498
_diffrn_reflns_theta_max 66.498
_diffrn_reflns_theta_min 2.308
_exptl_absorpt_coefficient_mu 2.302
_exptl_crystal_density_diffrn 1.542
_exptl_crystal_description block
_exptl_crystal_F_000 816
_exptl_crystal_size_max 0.20
_exptl_crystal_size_mid 0.16
_exptl_crystal_size_min 0.12
_refine_diff_density_max 0.655
_refine_diff_density_min -0.290
_refine_diff_density_rms 0.141
_refine_ls_abs_structure_details
;
 Refined as an inversion twin.
;
_refine_ls_abs_structure_Flack 0.07(4)
_refine_ls_extinction_method none
_refine_ls_goodness_of_fit_ref 1.054
_refine_ls_hydrogen_treatment constr
_refine_ls_matrix_type full
_refine_ls_number_parameters 237
_refine_ls_number_reflns 2958
_refine_ls_number_restraints 0
_refine_ls_restrained_S_all 1.054
_refine_ls_R_factor_all 0.0723
_refine_ls_R_factor_gt 0.0712
_refine_ls_shift/su_max 0.000
_refine_ls_shift/su_mean 0.000
_refine_ls_structure_factor_coef Fsqd
_refine_ls_weighting_details 'w=1/[\s^2^(Fo^2^)+(0.1300P)^2^+0.0577P] where P=(Fo^2^+2Fc^2^)/3'
_refine_ls_weighting_scheme calc
_refine_ls_wR_factor_gt 0.1529
_refine_ls_wR_factor_ref 0.1549
_reflns_Friedel_coverage 0.662
_reflns_Friedel_fraction_full 0.995
_reflns_Friedel_fraction_max 0.994
_reflns_number_gt 2837
_reflns_number_total 2958
_reflns_threshold_expression 'I > 2\s(I)'
_cod_data_source_file ja7b01718_si_006.cif
_cod_data_source_block P
_cod_database_code 4126157
_shelx_shelxl_version_number 2014/7
_shelx_space_group_comment
;
The symmetry employed for this shelxl refinement is uniquely defined
by the following loop, which should always be used as a source of
symmetry information in preference to the above space-group names.
They are only intended as comments.
;

loop_
_space_group_symop_operation_xyz
'x, y, z'
'-x+1/2, -y, z+1/2'
'x+1/2, -y+1/2, -z'
'-x, y+1/2, -z+1/2'

loop_
_atom_site_label
_atom_site_type_symbol
_atom_site_fract_x
_atom_site_fract_y
_atom_site_fract_z
_atom_site_U_iso_or_equiv
_atom_site_adp_type
_atom_site_occupancy
_atom_site_site_symmetry_order
_atom_site_calc_flag
_atom_site_refinement_flags_posn
_atom_site_refinement_flags_adp
S1 S -0.01149(19) 0.53772(11) 0.18456(3) 0.0632(3) Uani 1 1 d . .
N1 N 0.2134(7) 0.5396(4) 0.15681(8) 0.0615(8) Uani 1 1 d . .
H1 H 0.2988 0.6246 0.1541 0.074 Uiso 1 1 calc R U
F1 F 0.5016(7) -0.0934(3) 0.01600(7) 0.0727(7) Uani 1 1 d . .
F2 F 0.2731(9) 0.3644(4) 0.22513(9) 0.1000(11) Uani 1 1 d . .
F3 F 0.3202(8) 0.6080(4) 0.23292(9) 0.1003(10) Uani 1 1 d . .
F4 F -0.0184(9) 0.4934(5) 0.25162(9) 0.1104(11) Uani 1 1 d . .
O4 O -0.4130(6) 0.0373(3) 0.16101(8) 0.0675(7) Uani 1 1 d . .
O1 O -0.5296(7) -0.1848(3) 0.13543(7) 0.0679(7) Uani 1 1 d . .
O2 O -0.1723(7) 0.4072(5) 0.17868(10) 0.0887(10) Uani 1 1 d . .
O3 O -0.1093(9) 0.6891(5) 0.18901(10) 0.0893(11) Uani 1 1 d . .
C9 C 0.1419(8) 0.1230(4) 0.08127(9) 0.0541(8) Uani 1 1 d . .
C8 C 0.2495(8) 0.2736(4) 0.07675(9) 0.0530(8) Uani 1 1 d . .
C7 C 0.4419(7) 0.2954(4) 0.05128(9) 0.0534(8) Uani 1 1 d . .
C3 C 0.1584(7) 0.4096(4) 0.09888(9) 0.0531(8) Uani 1 1 d . .
H3 H -0.0288 0.3994 0.1021 0.064 Uiso 1 1 calc R U
C5 C 0.4932(8) 0.5787(4) 0.06962(10) 0.0557(8) Uani 1 1 d . .
H5A H 0.5256 0.6805 0.0596 0.067 Uiso 1 1 calc R U
H5B H 0.6033 0.5664 0.0899 0.067 Uiso 1 1 calc R U
C11 C 0.4174(8) 0.0269(5) 0.03596(10) 0.0598(9) Uani 1 1 d . .
C15 C -0.3969(8) -0.0703(4) 0.13624(10) 0.0563(8) Uani 1 1 d . .
C2 C 0.2864(8) 0.4051(4) 0.13527(9) 0.0557(8) Uani 1 1 d . .
H2A H 0.2355 0.3103 0.1472 0.067 Uiso 1 1 calc R U
H2B H 0.4728 0.4033 0.1325 0.067 Uiso 1 1 calc R U
C13 C -0.0600(7) 0.0919(4) 0.10754(10) 0.0553(8) Uani 1 1 d . .
H13 H -0.0912 0.1688 0.1241 0.066 Uiso 1 1 calc R U
C12 C 0.5261(9) 0.1711(5) 0.03102(10) 0.0582(8) Uani 1 1 d . .
H12 H 0.6545 0.1854 0.0143 0.070 Uiso 1 1 calc R U
C1 C 0.1509(11) 0.4981(5) 0.22642(12) 0.0725(11) Uani 1 1 d . .
C4 C 0.2103(7) 0.5657(4) 0.08039(10) 0.0550(8) Uani 1 1 d . .
H4A H 0.1013 0.5738 0.0599 0.066 Uiso 1 1 calc R U
H4B H 0.1669 0.6507 0.0960 0.066 Uiso 1 1 calc R U
C6 C 0.5553(8) 0.4534(5) 0.04291(10) 0.0598(8) Uani 1 1 d . .
H6A H 0.4912 0.4865 0.0203 0.072 Uiso 1 1 calc R U
H6B H 0.7417 0.4434 0.0411 0.072 Uiso 1 1 calc R U
C10 C 0.2294(9) 0.0003(4) 0.06016(10) 0.0592(9) Uani 1 1 d . .
H10 H 0.1593 -0.0987 0.0627 0.071 Uiso 1 1 calc R U
C14 C -0.2009(8) -0.0368(4) 0.10952(11) 0.0590(8) Uani 1 1 d . .
H14 H -0.1732 -0.1122 0.0925 0.071 Uiso 1 1 calc R U
C16 C -0.5951(11) 0.0058(6) 0.18864(12) 0.0736(11) Uani 1 1 d . .
H16A H -0.7634 -0.0118 0.1788 0.110 Uiso 1 1 calc R U
H16B H -0.6021 0.0931 0.2042 0.110 Uiso 1 1 calc R U
H16C H -0.5412 -0.0850 0.2013 0.110 Uiso 1 1 calc R U

loop_
_atom_site_aniso_label
_atom_site_aniso_U_11
_atom_site_aniso_U_22
_atom_site_aniso_U_33
_atom_site_aniso_U_23
_atom_site_aniso_U_13
_atom_site_aniso_U_12
S1 0.0598(5) 0.0704(6) 0.0593(5) -0.0029(4) 0.0012(4) 0.0006(4)
N1 0.076(2) 0.0529(15) 0.0555(16) -0.0029(12) 0.0048(15) -0.0081(15)
F1 0.0936(16) 0.0582(11) 0.0662(12) -0.0031(9) 0.0137(14) 0.0080(12)
F2 0.129(3) 0.0925(19) 0.0786(17) 0.0124(15) -0.0036(19) 0.027(2)
F3 0.110(2) 0.112(2) 0.0788(18) -0.0081(16) -0.0212(18) -0.018(2)
F4 0.127(3) 0.139(3) 0.0656(16) 0.0064(17) 0.0261(18) 0.011(3)
O4 0.0782(17) 0.0584(14) 0.0659(15) -0.0039(12) 0.0094(14) -0.0112(12)
O1 0.0759(18) 0.0611(15) 0.0667(15) 0.0014(11) 0.0045(15) -0.0186(14)
O2 0.0718(19) 0.112(3) 0.083(2) -0.0096(19) 0.0064(18) -0.0218(19)
O3 0.094(2) 0.094(2) 0.081(2) -0.0052(17) 0.002(2) 0.031(2)
C9 0.0591(19) 0.0517(17) 0.0514(17) 0.0015(13) -0.0015(16) 0.0020(15)
C8 0.0537(17) 0.0540(17) 0.0512(17) 0.0018(13) -0.0040(15) 0.0000(15)
C7 0.0528(17) 0.0564(18) 0.0509(16) 0.0016(14) -0.0049(15) -0.0016(14)
C3 0.0541(17) 0.0521(17) 0.0530(17) 0.0011(13) 0.0009(15) -0.0026(14)
C5 0.0568(18) 0.0512(16) 0.0590(18) 0.0021(13) -0.0011(17) -0.0055(15)
C11 0.069(2) 0.0555(18) 0.0544(18) 0.0009(14) 0.0002(17) 0.0071(16)
C15 0.0595(18) 0.0505(18) 0.0587(18) 0.0037(14) -0.0043(16) -0.0007(15)
C2 0.0612(19) 0.0524(16) 0.0534(17) 0.0001(13) 0.0004(16) -0.0002(15)
C13 0.061(2) 0.0517(16) 0.0538(17) 0.0031(13) -0.0001(16) -0.0003(15)
C12 0.0596(19) 0.0629(19) 0.0520(16) 0.0031(14) 0.0016(17) 0.0042(17)
C1 0.085(3) 0.077(3) 0.056(2) 0.0023(18) 0.005(2) 0.005(2)
C4 0.0552(18) 0.0526(17) 0.0571(18) 0.0010(14) -0.0032(15) -0.0021(15)
C6 0.0602(18) 0.064(2) 0.0552(18) 0.0012(15) 0.0028(16) -0.0068(17)
C10 0.068(2) 0.0499(17) 0.060(2) 0.0029(14) -0.0020(17) -0.0002(16)
C14 0.0634(19) 0.0546(17) 0.0591(18) -0.0031(15) 0.0001(17) -0.0028(16)
C16 0.086(3) 0.072(2) 0.063(2) -0.0002(18) 0.012(2) -0.005(2)

loop_
_atom_type_symbol
_atom_type_description
_atom_type_scat_dispersion_real
_atom_type_scat_dispersion_imag
_atom_type_scat_source
C C 0.0181 0.0091 'International Tables Vol C Tables 4.2.6.8 and 6.1.1.4'
H H 0.0000 0.0000 'International Tables Vol C Tables 4.2.6.8 and 6.1.1.4'
F F 0.0727 0.0534 'International Tables Vol C Tables 4.2.6.8 and 6.1.1.4'
N N 0.0311 0.0180 'International Tables Vol C Tables 4.2.6.8 and 6.1.1.4'
O O 0.0492 0.0322 'International Tables Vol C Tables 4.2.6.8 and 6.1.1.4'
S S 0.3331 0.5567 'International Tables Vol C Tables 4.2.6.8 and 6.1.1.4'

loop_
_geom_angle_atom_site_label_1
_geom_angle_atom_site_label_2
_geom_angle_atom_site_label_3
_geom_angle
O3 S1 O2 122.8(3)
O3 S1 N1 109.7(2)
O2 S1 N1 109.6(2)
O3 S1 C1 103.3(2)
O2 S1 C1 105.1(2)
N1 S1 C1 104.6(2)
C2 N1 S1 124.0(3)
C2 N1 H1 118.0
S1 N1 H1 118.0
C15 O4 C16 115.7(3)
C10 C9 C8 119.3(3)
C10 C9 C13 119.0(3)
C8 C9 C13 121.8(3)
C7 C8 C9 118.9(3)
C7 C8 C3 120.3(3)
C9 C8 C3 120.8(3)
C12 C7 C8 120.4(3)
C12 C7 C6 116.8(3)
C8 C7 C6 122.7(3)
C8 C3 C4 111.1(3)
C8 C3 C2 110.6(3)
C4 C3 C2 111.2(3)
C8 C3 H3 107.9
C4 C3 H3 107.9
C2 C3 H3 107.9
C6 C5 C4 109.4(3)
C6 C5 H5A 109.8
C4 C5 H5A 109.8
C6 C5 H5B 109.8
C4 C5 H5B 109.8
H5A C5 H5B 108.2
F1 C11 C10 118.9(4)
F1 C11 C12 118.6(3)
C10 C11 C12 122.5(3)
O1 C15 O4 123.7(4)
O1 C15 C14 122.5(4)
O4 C15 C14 113.8(3)
N1 C2 C3 112.1(3)
N1 C2 H2A 109.2
C3 C2 H2A 109.2
N1 C2 H2B 109.2
C3 C2 H2B 109.2
H2A C2 H2B 107.9
C14 C13 C9 125.4(3)
C14 C13 H13 117.3
C9 C13 H13 117.3
C11 C12 C7 119.3(4)
C11 C12 H12 120.4
C7 C12 H12 120.4
F4 C1 F3 109.3(4)
F4 C1 F2 108.9(4)
F3 C1 F2 108.5(5)
F4 C1 S1 110.1(4)
F3 C1 S1 109.6(3)
F2 C1 S1 110.4(3)
C5 C4 C3 110.8(3)
C5 C4 H4A 109.5
C3 C4 H4A 109.5
C5 C4 H4B 109.5
C3 C4 H4B 109.5
H4A C4 H4B 108.1
C7 C6 C5 114.3(3)
C7 C6 H6A 108.7
C5 C6 H6A 108.7
C7 C6 H6B 108.7
C5 C6 H6B 108.7
H6A C6 H6B 107.6
C11 C10 C9 119.7(3)
C11 C10 H10 120.2
C9 C10 H10 120.2
C13 C14 C15 125.6(4)
C13 C14 H14 117.2
C15 C14 H14 117.2
O4 C16 H16A 109.5
O4 C16 H16B 109.5
H16A C16 H16B 109.5
O4 C16 H16C 109.5
H16A C16 H16C 109.5
H16B C16 H16C 109.5

loop_
_geom_bond_atom_site_label_1
_geom_bond_atom_site_label_2
_geom_bond_distance
S1 O3 1.407(4)
S1 O2 1.415(4)
S1 N1 1.575(4)
S1 C1 1.841(5)
N1 C2 1.470(5)
N1 H1 0.8600
F1 C11 1.358(5)
F2 C1 1.313(6)
F3 C1 1.312(6)
F4 C1 1.304(6)
O4 C15 1.328(5)
O4 C16 1.442(6)
O1 C15 1.201(5)
C9 C10 1.405(5)
C9 C8 1.420(5)
C9 C13 1.474(5)
C8 C7 1.406(6)
C8 C3 1.519(5)
C7 C12 1.391(6)
C7 C6 1.514(5)
C3 C4 1.541(5)
C3 C2 1.543(5)
C3 H3 0.9800
C5 C6 1.520(5)
C5 C4 1.524(6)
C5 H5A 0.9700
C5 H5B 0.9700
C11 C10 1.363(6)
C11 C12 1.375(6)
C15 C14 1.468(6)
C2 H2A 0.9700
C2 H2B 0.9700
C13 C14 1.328(5)
C13 H13 0.9300
C12 H12 0.9300
C4 H4A 0.9700
C4 H4B 0.9700
C6 H6A 0.9700
C6 H6B 0.9700
C10 H10 0.9300
C14 H14 0.9300
C16 H16A 0.9600
C16 H16B 0.9600
C16 H16C 0.9600

loop_
_geom_torsion_atom_site_label_1
_geom_torsion_atom_site_label_2
_geom_torsion_atom_site_label_3
_geom_torsion_atom_site_label_4
_geom_torsion
O3 S1 N1 C2 -153.7(3)
O2 S1 N1 C2 -16.1(4)
C1 S1 N1 C2 96.1(4)
C10 C9 C8 C7 -0.3(5)
C13 C9 C8 C7 179.8(3)
C10 C9 C8 C3 179.5(3)
C13 C9 C8 C3 -0.4(5)
C9 C8 C7 C12 -0.3(5)
C3 C8 C7 C12 179.9(3)
C9 C8 C7 C6 175.8(3)
C3 C8 C7 C6 -3.9(5)
C7 C8 C3 C4 23.4(5)
C9 C8 C3 C4 -156.4(3)
C7 C8 C3 C2 -100.6(4)
C9 C8 C3 C2 79.6(4)
C16 O4 C15 O1 2.8(6)
C16 O4 C15 C14 -177.4(4)
S1 N1 C2 C3 96.1(4)
C8 C3 C2 N1 177.0(3)
C4 C3 C2 N1 53.0(4)
C10 C9 C13 C14 -12.0(6)
C8 C9 C13 C14 167.9(4)
F1 C11 C12 C7 -180.0(4)
C10 C11 C12 C7 -0.2(6)
C8 C7 C12 C11 0.6(6)
C6 C7 C12 C11 -175.8(3)
O3 S1 C1 F4 65.4(4)
O2 S1 C1 F4 -64.4(4)
N1 S1 C1 F4 -179.8(3)
O3 S1 C1 F3 -54.9(4)
O2 S1 C1 F3 175.3(4)
N1 S1 C1 F3 59.9(4)
O3 S1 C1 F2 -174.4(4)
O2 S1 C1 F2 55.8(4)
N1 S1 C1 F2 -59.6(4)
C6 C5 C4 C3 63.7(4)
C8 C3 C4 C5 -53.4(4)
C2 C3 C4 C5 70.3(4)
C12 C7 C6 C5 -169.9(3)
C8 C7 C6 C5 13.8(5)
C4 C5 C6 C7 -42.7(4)
F1 C11 C10 C9 179.4(4)
C12 C11 C10 C9 -0.4(6)
C8 C9 C10 C11 0.6(6)
C13 C9 C10 C11 -179.5(3)
C9 C13 C14 C15 178.1(4)
O1 C15 C14 C13 175.3(4)
O4 C15 C14 C13 -4.5(6)
